data_4104272
loop_
_publ_author_name
'Bao-Yu Wang'
'Alice Raphael Karikachery'
'Yunjing Li'
'Anupam Singh'
'Han Baek Lee'
'Wenfang Sun'
'Paul R. Sharp'

_publ_contact_author_address
;125 Chemistry
University of Missouri
Columbia, MO 65211
USA
;
_publ_contact_author_email sharpp@missouri.edu
_publ_contact_author_fax 573-882-2754
_publ_contact_author_name 'Paul R. Sharp'
_publ_contact_author_phone 572-882-7715
_publ_section_title
;
 Remarkable Bromination and Blue Emission of 9-Anthracenyl Pt(II)
 Complexes
;
_journal_name_full 'Journal of the American Chemical Society'
_journal_page_first 3150
_journal_page_last 3151
_journal_paper_doi 10.1021/ja809046p
_journal_volume 131
_journal_year 2009
_chemical_formula_sum 'C26 H35 Br5 P2 Pt'
_chemical_formula_weight 1004.12
_chemical_name_systematic
; 
 ? 
;
_space_group_IT_number 2
_symmetry_cell_setting triclinic
_symmetry_space_group_name_Hall '-P 1'
_symmetry_space_group_name_H-M 'P -1'
_atom_sites_solution_hydrogens geom
_atom_sites_solution_primary direct
_atom_sites_solution_secondary difmap
_audit_creation_method SHELXL-97
_cell_angle_alpha 84.414(2)
_cell_angle_beta 78.963(2)
_cell_angle_gamma 81.217(2)
_cell_formula_units_Z 2
_cell_length_a 10.1087(10)
_cell_length_b 10.7832(11)
_cell_length_c 14.9277(15)
_cell_measurement_reflns_used 4462
_cell_measurement_temperature 173(2)
_cell_measurement_theta_max 26.82
_cell_measurement_theta_min 2.62
_cell_volume 1574.5(3)
_computing_cell_refinement 'SMART (Bruker, 1998)'
_computing_data_collection 'SMART (Bruker, 1998)'
_computing_data_reduction 'SAINT (Bruker, 1998)'
_computing_molecular_graphics
;
   L. J. Barbour, X-Seed - Graphical Interface to
   SHELX-97 and POV-Ray, 1999
   ORTEP (Johnson, 1976), ORTEP 3 for Windows (L. J. Farrugia, 1997)
;
_computing_publication_material 'CIFTAB (Sheldrick, 1997)'
_computing_structure_refinement
;
   SHELXL-97 (Sheldrick, 1997), L. J. Barbour, X-Seed - Graphical Interface to
   SHELX-97 and POV-Ray, 1999
;
_computing_structure_solution 'SHELXS-97 (Sheldrick, 1990)'
_diffrn_ambient_temperature 173(2)
_diffrn_measured_fraction_theta_full 0.967
_diffrn_measured_fraction_theta_max 0.967
_diffrn_measurement_device_type 'CCD area detector'
_diffrn_measurement_method 'phi and omega scans'
_diffrn_radiation_monochromator graphite
_diffrn_radiation_source 'fine-focus sealed tube'
_diffrn_radiation_type MoK\a
_diffrn_radiation_wavelength 0.71073
_diffrn_reflns_av_R_equivalents 0.0249
_diffrn_reflns_av_sigmaI/netI 0.0510
_diffrn_reflns_limit_h_max 12
_diffrn_reflns_limit_h_min -12
_diffrn_reflns_limit_k_max 12
_diffrn_reflns_limit_k_min -13
_diffrn_reflns_limit_l_max 19
_diffrn_reflns_limit_l_min -19
_diffrn_reflns_number 11062
_diffrn_reflns_theta_full 27.13
_diffrn_reflns_theta_max 27.13
_diffrn_reflns_theta_min 1.39
_diffrn_standards_decay_% 0.0
_exptl_absorpt_coefficient_mu 10.917
_exptl_absorpt_correction_T_max 0.1711
_exptl_absorpt_correction_T_min 0.1147
_exptl_absorpt_correction_type multi-scan
_exptl_absorpt_process_details
;
   Data were corrected for decay and absorption using the program SADABS
   based on the method of R.H. Blessing (Acta Cryst. A51, 33-38, 1995).
;
_exptl_crystal_colour YELLOW
_exptl_crystal_density_diffrn 2.118
_exptl_crystal_density_method 'not measured'
_exptl_crystal_description PRISM
_exptl_crystal_F_000 948
_exptl_crystal_size_max 0.35
_exptl_crystal_size_mid 0.35
_exptl_crystal_size_min 0.25
_refine_diff_density_max 5.300
_refine_diff_density_min -1.110
_refine_diff_density_rms 0.172
_refine_ls_extinction_method none
_refine_ls_goodness_of_fit_ref 1.036
_refine_ls_hydrogen_treatment noref
_refine_ls_matrix_type full
_refine_ls_number_parameters 323
_refine_ls_number_reflns 6723
_refine_ls_number_restraints 0
_refine_ls_restrained_S_all 1.036
_refine_ls_R_factor_all 0.0639
_refine_ls_R_factor_gt 0.0431
_refine_ls_shift/su_max 0.002
_refine_ls_shift/su_mean 0.000
_refine_ls_structure_factor_coef Fsqd
_refine_ls_weighting_details 'calc w=1/[\s^2^(Fo^2^)+(0.0526P)^2^+4.5266P] where P=(Fo^2^+2Fc^2^)/3'
_refine_ls_weighting_scheme calc
_refine_ls_wR_factor_gt 0.1001
_refine_ls_wR_factor_ref 0.1091
_reflns_number_gt 5237
_reflns_number_total 6723
_reflns_threshold_expression >2sigma(I)
_cod_data_source_file ja809046p_si_002_1.cif
_cod_data_source_block Pt(PEt3)2(Br)(2,3,7,10-tetrabromoanthracen-9-yl)_(6)
_cod_original_sg_symbol_H-M 'P-1   '
_cod_database_code 4104272

loop_
_symmetry_equiv_pos_as_xyz
'x, y, z'
'-x, -y, -z'

loop_
_atom_site_label
_atom_site_type_symbol
_atom_site_fract_x
_atom_site_fract_y
_atom_site_fract_z
_atom_site_U_iso_or_equiv
_atom_site_adp_type
_atom_site_occupancy
_atom_site_symmetry_multiplicity
_atom_site_calc_flag
_atom_site_refinement_flags
_atom_site_disorder_assembly
_atom_site_disorder_group
Pt1 Pt 0.25495(3) 0.22207(3) 0.830520(18) 0.02959(10) Uani 1 1 d . . .
Br1 Br 0.15009(9) 0.18687(9) 0.99640(5) 0.0514(2) Uani 1 1 d . . .
Br2 Br 0.56613(10) 0.28050(9) 0.38673(5) 0.0572(2) Uani 1 1 d . B .
Br3 Br 0.14817(14) 0.67703(11) 0.44057(9) 0.0705(5) Uani 0.849(3) 1 d P A 1
Br3' Br 0.7991(5) -0.1466(5) 0.5544(4) 0.0455(18) Uani 0.151(3) 1 d P A 2
Br4 Br -0.02195(10) 0.63469(9) 0.65597(9) 0.0700(3) Uani 1 1 d . B .
Br5 Br 0.69975(9) -0.14821(8) 0.77413(7) 0.0558(2) Uani 1 1 d . B .
P1 P 0.1166(2) 0.0914(2) 0.79210(15) 0.0410(5) Uani 1 1 d . . .
P7 P 0.3811(2) 0.35724(19) 0.87557(13) 0.0371(5) Uani 1 1 d . . .
C1 C 0.3470(6) 0.2441(6) 0.6974(5) 0.0268(14) Uani 1 1 d . B .
C2 C 0.4625(7) 0.1589(6) 0.6629(4) 0.0269(14) Uani 1 1 d . . .
C3 C 0.5182(7) 0.0609(7) 0.7217(5) 0.0329(16) Uani 1 1 d . B .
H3 H 0.4789 0.0552 0.7849 0.039 Uiso 1 1 calc R . .
C4 C 0.6253(7) -0.0239(7) 0.6899(5) 0.0353(17) Uani 1 1 d . . .
C5 C 0.6845(8) -0.0218(8) 0.5972(6) 0.044(2) Uani 1 1 d . B 1
H5 H 0.7571 -0.0847 0.5757 0.053 Uiso 1 1 calc R B 1
C6 C 0.6374(8) 0.0707(7) 0.5384(5) 0.0392(18) Uani 1 1 d . . .
H6 H 0.6791 0.0723 0.4757 0.047 Uiso 1 1 calc R B 1
C7 C 0.5267(7) 0.1663(7) 0.5679(5) 0.0310(16) Uani 1 1 d . B .
C8 C 0.4790(7) 0.2660(7) 0.5117(5) 0.0336(16) Uani 1 1 d . . .
C9 C 0.3671(7) 0.3561(7) 0.5424(5) 0.0334(16) Uani 1 1 d . B .
C10 C 0.3149(9) 0.4591(8) 0.4864(6) 0.0438(19) Uani 1 1 d . . .
H10 H 0.3593 0.4713 0.4248 0.053 Uiso 1 1 calc R B .
C11 C 0.2034(9) 0.5405(7) 0.5184(6) 0.047(2) Uani 1 1 d . A .
C12 C 0.1373(8) 0.5236(8) 0.6099(6) 0.046(2) Uani 1 1 d . . .
C13 C 0.1831(8) 0.4291(7) 0.6666(6) 0.0390(18) Uani 1 1 d . B .
H13 H 0.1365 0.4204 0.7280 0.047 Uiso 1 1 calc R . .
C14 C 0.2998(7) 0.3416(6) 0.6363(5) 0.0312(15) Uani 1 1 d . . .
C15 C 0.1255(10) 0.0814(11) 0.6713(6) 0.069(3) Uani 1 1 d . . .
H15A H 0.1044 0.1677 0.6435 0.082 Uiso 1 1 calc R . .
H15B H 0.2206 0.0498 0.6444 0.082 Uiso 1 1 calc R . .
C16 C 0.0315(12) -0.0022(13) 0.6426(8) 0.095(4) Uani 1 1 d . . .
H16A H 0.0443 -0.0860 0.6740 0.143 Uiso 1 1 calc R . .
H16B H 0.0542 -0.0092 0.5763 0.143 Uiso 1 1 calc R . .
H16C H -0.0635 0.0358 0.6592 0.143 Uiso 1 1 calc R . .
C17 C -0.0625(9) 0.1391(11) 0.8398(7) 0.071(3) Uani 1 1 d . . .
H17A H -0.1190 0.0901 0.8133 0.085 Uiso 1 1 calc R . .
H17B H -0.0774 0.1179 0.9067 0.085 Uiso 1 1 calc R . .
C18 C -0.1093(11) 0.2760(14) 0.8224(11) 0.109(5) Uani 1 1 d . . .
H18A H -0.0518 0.3253 0.8463 0.164 Uiso 1 1 calc R . .
H18B H -0.2040 0.2960 0.8531 0.164 Uiso 1 1 calc R . .
H18C H -0.1029 0.2964 0.7565 0.164 Uiso 1 1 calc R . .
C19 C 0.1409(14) -0.0687(11) 0.8445(11) 0.100(5) Uani 1 1 d . . .
H19A H 0.0939 -0.0670 0.9090 0.120 Uiso 1 1 calc R . .
H19B H 0.0935 -0.1212 0.8136 0.120 Uiso 1 1 calc R . .
C20 C 0.2772(13) -0.1318(10) 0.8439(11) 0.104(5) Uani 1 1 d . . .
H20A H 0.3224 -0.1449 0.7807 0.156 Uiso 1 1 calc R . .
H20B H 0.2738 -0.2133 0.8790 0.156 Uiso 1 1 calc R . .
H20C H 0.3280 -0.0801 0.8717 0.156 Uiso 1 1 calc R . .
C21 C 0.5001(9) 0.4261(7) 0.7850(5) 0.0410(19) Uani 1 1 d . . .
H21A H 0.5670 0.3570 0.7575 0.049 Uiso 1 1 calc R . .
H21B H 0.4492 0.4662 0.7369 0.049 Uiso 1 1 calc R . .
C22 C 0.5792(10) 0.5240(8) 0.8108(6) 0.055(2) Uani 1 1 d . . .
H22A H 0.5154 0.5970 0.8331 0.082 Uiso 1 1 calc R . .
H22B H 0.6430 0.5507 0.7568 0.082 Uiso 1 1 calc R . .
H22C H 0.6298 0.4867 0.8589 0.082 Uiso 1 1 calc R . .
C23 C 0.4822(10) 0.2826(9) 0.9624(6) 0.056(2) Uani 1 1 d . . .
H23A H 0.5447 0.3405 0.9718 0.068 Uiso 1 1 calc R . .
H23B H 0.4199 0.2692 1.0213 0.068 Uiso 1 1 calc R . .
C24 C 0.5649(10) 0.1571(10) 0.9358(7) 0.068(3) Uani 1 1 d . . .
H24A H 0.5063 0.0907 0.9501 0.102 Uiso 1 1 calc R . .
H24B H 0.6400 0.1375 0.9700 0.102 Uiso 1 1 calc R . .
H24C H 0.6017 0.1623 0.8700 0.102 Uiso 1 1 calc R . .
C25 C 0.2750(10) 0.4864(9) 0.9347(7) 0.060(3) Uani 1 1 d . . .
H25A H 0.2355 0.4536 0.9967 0.073 Uiso 1 1 calc R . .
H25B H 0.3338 0.5488 0.9420 0.073 Uiso 1 1 calc R . .
C26 C 0.1614(11) 0.5530(10) 0.8897(9) 0.080(4) Uani 1 1 d . . .
H26A H 0.1983 0.5840 0.8274 0.120 Uiso 1 1 calc R . .
H26B H 0.1144 0.6240 0.9249 0.120 Uiso 1 1 calc R . .
H26C H 0.0970 0.4945 0.8873 0.120 Uiso 1 1 calc R . .

loop_
_atom_site_aniso_label
_atom_site_aniso_U_11
_atom_site_aniso_U_22
_atom_site_aniso_U_33
_atom_site_aniso_U_23
_atom_site_aniso_U_13
_atom_site_aniso_U_12
Pt1 0.03020(15) 0.02881(15) 0.02781(15) -0.00270(10) 0.00559(10) -0.01110(11)
Br1 0.0563(5) 0.0614(6) 0.0324(4) -0.0036(4) 0.0128(4) -0.0213(4)
Br2 0.0800(7) 0.0623(6) 0.0251(4) -0.0006(4) 0.0049(4) -0.0158(5)
Br3 0.0920(10) 0.0505(7) 0.0762(9) 0.0198(6) -0.0473(7) -0.0071(6)
Br3' 0.040(3) 0.042(3) 0.054(4) -0.016(2) -0.017(2) 0.012(2)
Br4 0.0542(6) 0.0436(5) 0.1063(9) -0.0023(5) -0.0127(6) 0.0079(4)
Br5 0.0456(5) 0.0444(5) 0.0698(6) 0.0186(4) -0.0061(4) -0.0024(4)
P1 0.0335(10) 0.0380(11) 0.0514(13) -0.0063(9) 0.0051(9) -0.0182(9)
P7 0.0435(11) 0.0383(11) 0.0316(10) -0.0072(8) -0.0029(8) -0.0142(9)
C1 0.024(3) 0.026(4) 0.034(4) -0.009(3) -0.005(3) -0.011(3)
C2 0.030(3) 0.028(4) 0.025(3) -0.005(3) -0.002(3) -0.013(3)
C3 0.033(4) 0.039(4) 0.028(4) 0.002(3) -0.002(3) -0.016(3)
C4 0.034(4) 0.027(4) 0.042(4) 0.005(3) 0.001(3) -0.009(3)
C5 0.037(4) 0.039(5) 0.053(5) -0.015(4) 0.008(4) -0.003(4)
C6 0.040(4) 0.042(5) 0.032(4) -0.004(3) 0.005(3) -0.007(4)
C7 0.036(4) 0.035(4) 0.025(4) -0.007(3) 0.000(3) -0.018(3)
C8 0.040(4) 0.039(4) 0.024(4) -0.003(3) 0.003(3) -0.020(3)
C9 0.036(4) 0.035(4) 0.035(4) -0.002(3) -0.009(3) -0.019(3)
C10 0.058(5) 0.043(5) 0.036(4) 0.006(3) -0.019(4) -0.015(4)
C11 0.060(5) 0.031(4) 0.056(6) 0.008(4) -0.032(5) -0.006(4)
C12 0.044(5) 0.037(5) 0.061(6) -0.005(4) -0.016(4) -0.007(4)
C13 0.039(4) 0.034(4) 0.046(5) -0.001(3) -0.007(3) -0.014(3)
C14 0.031(4) 0.024(4) 0.040(4) 0.000(3) -0.007(3) -0.009(3)
C15 0.059(6) 0.107(8) 0.051(6) -0.018(5) 0.003(4) -0.057(6)
C16 0.089(8) 0.138(11) 0.078(8) -0.035(8) 0.002(6) -0.079(8)
C17 0.043(5) 0.101(9) 0.071(7) -0.021(6) 0.011(5) -0.036(6)
C18 0.036(6) 0.116(12) 0.173(15) -0.033(10) -0.009(7) 0.002(7)
C19 0.102(10) 0.057(7) 0.151(13) 0.015(7) -0.029(9) -0.048(7)
C20 0.094(10) 0.045(7) 0.184(15) 0.018(8) -0.052(10) -0.027(7)
C21 0.061(5) 0.035(4) 0.033(4) 0.005(3) -0.012(4) -0.028(4)
C22 0.073(6) 0.050(5) 0.052(5) 0.002(4) -0.017(5) -0.041(5)
C23 0.067(6) 0.076(7) 0.033(5) 0.001(4) -0.011(4) -0.035(5)
C24 0.066(7) 0.074(7) 0.071(7) 0.016(5) -0.034(6) -0.018(6)
C25 0.060(6) 0.056(6) 0.070(7) -0.025(5) -0.004(5) -0.015(5)
C26 0.070(7) 0.050(6) 0.123(10) -0.042(6) -0.011(7) -0.002(5)

loop_
_atom_type_symbol
_atom_type_description
_atom_type_scat_dispersion_real
_atom_type_scat_dispersion_imag
_atom_type_scat_source
C C 0.0033 0.0016 'International Tables Vol C Tables 4.2.6.8 and 6.1.1.4'
H H 0.0000 0.0000 'International Tables Vol C Tables 4.2.6.8 and 6.1.1.4'
P P 0.1023 0.0942 'International Tables Vol C Tables 4.2.6.8 and 6.1.1.4'
Br Br -0.2901 2.4595 'International Tables Vol C Tables 4.2.6.8 and 6.1.1.4'
Pt Pt -1.7033 8.3905 'International Tables Vol C Tables 4.2.6.8 and 6.1.1.4'

loop_
_geom_angle_atom_site_label_1
_geom_angle_atom_site_label_2
_geom_angle_atom_site_label_3
_geom_angle
C1 Pt1 P7 92.24(17)
C1 Pt1 P1 90.69(17)
P7 Pt1 P1 176.34(7)
C1 Pt1 Br1 177.32(19)
P7 Pt1 Br1 87.57(5)
P1 Pt1 Br1 89.60(6)
C15 P1 C19 107.8(6)
C15 P1 C17 106.3(5)
C19 P1 C17 100.3(6)
C15 P1 Pt1 115.5(3)
C19 P1 Pt1 113.9(4)
C17 P1 Pt1 111.7(3)
C21 P7 C25 106.9(4)
C21 P7 C23 105.9(4)
C25 P7 C23 102.2(5)
C21 P7 Pt1 115.6(2)
C25 P7 Pt1 112.3(3)
C23 P7 Pt1 112.8(3)
C14 C1 C2 117.6(6)
C14 C1 Pt1 122.6(5)
C2 C1 Pt1 119.8(5)
C1 C2 C3 120.4(6)
C1 C2 C7 121.9(6)
C3 C2 C7 117.6(6)
C4 C3 C2 121.6(7)
C4 C3 H3 119.2
C2 C3 H3 119.2
C3 C4 C5 121.5(7)
C3 C4 Br5 119.2(6)
C5 C4 Br5 119.3(6)
C6 C5 C4 119.4(7)
C6 C5 H5 120.3
C4 C5 H5 120.3
C5 C6 C7 122.1(7)
C5 C6 H6 118.9
C7 C6 H6 118.9
C8 C7 C6 124.4(6)
C8 C7 C2 117.9(6)
C6 C7 C2 117.6(7)
C7 C8 C9 122.8(6)
C7 C8 Br2 118.6(5)
C9 C8 Br2 118.6(5)
C8 C9 C10 124.2(7)
C8 C9 C14 117.9(6)
C10 C9 C14 117.9(7)
C11 C10 C9 121.9(8)
C11 C10 H10 119.0
C9 C10 H10 119.0
C10 C11 C12 119.4(7)
C10 C11 Br3 118.4(7)
C12 C11 Br3 122.1(7)
C13 C12 C11 121.4(8)
C13 C12 Br4 118.4(7)
C11 C12 Br4 120.3(6)
C12 C13 C14 121.3(8)
C12 C13 H13 119.4
C14 C13 H13 119.4
C1 C14 C13 120.2(7)
C1 C14 C9 121.7(6)
C13 C14 C9 118.1(7)
C16 C15 P1 117.2(7)
C16 C15 H15A 108.0
P1 C15 H15A 108.0
C16 C15 H15B 108.0
P1 C15 H15B 108.0
H15A C15 H15B 107.3
C15 C16 H16A 109.5
C15 C16 H16B 109.5
H16A C16 H16B 109.5
C15 C16 H16C 109.5
H16A C16 H16C 109.5
H16B C16 H16C 109.5
C18 C17 P1 113.7(7)
C18 C17 H17A 108.8
P1 C17 H17A 108.8
C18 C17 H17B 108.8
P1 C17 H17B 108.8
H17A C17 H17B 107.7
C17 C18 H18A 109.5
C17 C18 H18B 109.5
H18A C18 H18B 109.5
C17 C18 H18C 109.5
H18A C18 H18C 109.5
H18B C18 H18C 109.5
C20 C19 P1 119.0(8)
C20 C19 H19A 107.6
P1 C19 H19A 107.6
C20 C19 H19B 107.6
P1 C19 H19B 107.6
H19A C19 H19B 107.0
C19 C20 H20A 109.5
C19 C20 H20B 109.5
H20A C20 H20B 109.5
C19 C20 H20C 109.5
H20A C20 H20C 109.5
H20B C20 H20C 109.5
C22 C21 P7 117.4(6)
C22 C21 H21A 107.9
P7 C21 H21A 107.9
C22 C21 H21B 107.9
P7 C21 H21B 107.9
H21A C21 H21B 107.2
C21 C22 H22A 109.5
C21 C22 H22B 109.5
H22A C22 H22B 109.5
C21 C22 H22C 109.5
H22A C22 H22C 109.5
H22B C22 H22C 109.5
C24 C23 P7 113.0(6)
C24 C23 H23A 109.0
P7 C23 H23A 109.0
C24 C23 H23B 109.0
P7 C23 H23B 109.0
H23A C23 H23B 107.8
C23 C24 H24A 109.5
C23 C24 H24B 109.5
H24A C24 H24B 109.5
C23 C24 H24C 109.5
H24A C24 H24C 109.5
H24B C24 H24C 109.5
C26 C25 P7 116.1(7)
C26 C25 H25A 108.3
P7 C25 H25A 108.3
C26 C25 H25B 108.3
P7 C25 H25B 108.3
H25A C25 H25B 107.4
C25 C26 H26A 109.5
C25 C26 H26B 109.5
H26A C26 H26B 109.5
C25 C26 H26C 109.5
H26A C26 H26C 109.5
H26B C26 H26C 109.5

loop_
_geom_bond_atom_site_label_1
_geom_bond_atom_site_label_2
_geom_bond_distance
Pt1 C1 2.035(7)
Pt1 P7 2.3001(19)
Pt1 P1 2.3094(19)
Pt1 Br1 2.5168(8)
Br2 C8 1.907(7)
Br3 C11 1.870(8)
Br4 C12 1.910(9)
Br5 C4 1.915(7)
P1 C15 1.802(9)
P1 C19 1.826(12)
P1 C17 1.829(10)
P7 C21 1.811(7)
P7 C25 1.814(9)
P7 C23 1.851(9)
C1 C14 1.411(10)
C1 C2 1.417(9)
C2 C3 1.426(10)
C2 C7 1.442(9)
C3 C4 1.349(10)
C3 H3 0.9500
C4 C5 1.398(11)
C5 C6 1.355(11)
C5 H5 0.9500
C6 C7 1.434(10)
C6 H6 0.9500
C7 C8 1.383(10)
C8 C9 1.409(11)
C9 C10 1.421(11)
C9 C14 1.440(10)
C10 C11 1.357(12)
C10 H10 0.9500
C11 C12 1.409(12)
C12 C13 1.344(11)
C13 C14 1.424(10)
C13 H13 0.9500
C15 C16 1.546(11)
C15 H15A 0.9900
C15 H15B 0.9900
C16 H16A 0.9800
C16 H16B 0.9800
C16 H16C 0.9800
C17 C18 1.493(17)
C17 H17A 0.9900
C17 H17B 0.9900
C18 H18A 0.9800
C18 H18B 0.9800
C18 H18C 0.9800
C19 C20 1.439(17)
C19 H19A 0.9900
C19 H19B 0.9900
C20 H20A 0.9800
C20 H20B 0.9800
C20 H20C 0.9800
C21 C22 1.535(9)
C21 H21A 0.9900
C21 H21B 0.9900
C22 H22A 0.9800
C22 H22B 0.9800
C22 H22C 0.9800
C23 C24 1.524(14)
C23 H23A 0.9900
C23 H23B 0.9900
C24 H24A 0.9800
C24 H24B 0.9800
C24 H24C 0.9800
C25 C26 1.495(14)
C25 H25A 0.9900
C25 H25B 0.9900
C26 H26A 0.9800
C26 H26B 0.9800
C26 H26C 0.9800

loop_
_geom_torsion_atom_site_label_1
_geom_torsion_atom_site_label_2
_geom_torsion_atom_site_label_3
_geom_torsion_atom_site_label_4
_geom_torsion
C1 Pt1 P1 C15 -8.3(5)
P7 Pt1 P1 C15 134.9(13)
Br1 Pt1 P1 C15 174.3(5)
C1 Pt1 P1 C19 117.3(6)
P7 Pt1 P1 C19 -99.5(14)
Br1 Pt1 P1 C19 -60.1(5)
C1 Pt1 P1 C17 -130.0(5)
P7 Pt1 P1 C17 13.3(14)
Br1 Pt1 P1 C17 52.7(4)
C1 Pt1 P7 C21 0.7(4)
P1 Pt1 P7 C21 -142.5(12)
Br1 Pt1 P7 C21 178.0(3)
C1 Pt1 P7 C25 123.7(4)
P1 Pt1 P7 C25 -19.6(14)
Br1 Pt1 P7 C25 -59.0(4)
C1 Pt1 P7 C23 -121.5(4)
P1 Pt1 P7 C23 95.3(13)
Br1 Pt1 P7 C23 55.9(3)
P7 Pt1 C1 C14 -87.2(5)
P1 Pt1 C1 C14 90.6(5)
Br1 Pt1 C1 C14 -173(3)
P7 Pt1 C1 C2 93.2(5)
P1 Pt1 C1 C2 -89.0(5)
Br1 Pt1 C1 C2 7(4)
C14 C1 C2 C3 177.8(6)
Pt1 C1 C2 C3 -2.6(8)
C14 C1 C2 C7 -3.1(9)
Pt1 C1 C2 C7 176.5(4)
C1 C2 C3 C4 177.7(6)
C7 C2 C3 C4 -1.4(9)
C2 C3 C4 C5 -1.8(11)
C2 C3 C4 Br5 177.1(5)
C3 C4 C5 C6 3.0(11)
Br5 C4 C5 C6 -175.9(6)
C4 C5 C6 C7 -1.0(12)
C5 C6 C7 C8 176.8(7)
C5 C6 C7 C2 -2.1(10)
C1 C2 C7 C8 5.1(9)
C3 C2 C7 C8 -175.8(6)
C1 C2 C7 C6 -175.9(6)
C3 C2 C7 C6 3.2(9)
C6 C7 C8 C9 178.0(6)
C2 C7 C8 C9 -3.2(10)
C6 C7 C8 Br2 -0.8(9)
C2 C7 C8 Br2 178.1(4)
C7 C8 C9 C10 -179.5(6)
Br2 C8 C9 C10 -0.8(9)
C7 C8 C9 C14 -0.6(10)
Br2 C8 C9 C14 178.1(5)
C8 C9 C10 C11 177.4(7)
C14 C9 C10 C11 -1.6(11)
C9 C10 C11 C12 0.4(12)
C9 C10 C11 Br3 177.2(5)
C10 C11 C12 C13 0.5(12)
Br3 C11 C12 C13 -176.1(6)
C10 C11 C12 Br4 -178.7(6)
Br3 C11 C12 Br4 4.7(9)
C11 C12 C13 C14 -0.3(11)
Br4 C12 C13 C14 178.9(5)
C2 C1 C14 C13 179.1(6)
Pt1 C1 C14 C13 -0.5(8)
C2 C1 C14 C9 -0.9(9)
Pt1 C1 C14 C9 179.5(5)
C12 C13 C14 C1 179.1(7)
C12 C13 C14 C9 -0.8(10)
C8 C9 C14 C1 2.8(9)
C10 C9 C14 C1 -178.3(6)
C8 C9 C14 C13 -177.3(6)
C10 C9 C14 C13 1.7(9)
C19 P1 C15 C16 53.0(11)
C17 P1 C15 C16 -53.8(11)
Pt1 P1 C15 C16 -178.3(8)
C15 P1 C17 C18 -77.8(10)
C19 P1 C17 C18 170.1(10)
Pt1 P1 C17 C18 49.1(10)
C15 P1 C19 C20 84.5(13)
C17 P1 C19 C20 -164.5(12)
Pt1 P1 C19 C20 -45.1(14)
C25 P7 C21 C22 50.0(8)
C23 P7 C21 C22 -58.4(8)
Pt1 P7 C21 C22 175.8(6)
C21 P7 C23 C24 -77.6(7)
C25 P7 C23 C24 170.6(7)
Pt1 P7 C23 C24 49.8(7)
C21 P7 C25 C26 79.9(8)
C23 P7 C25 C26 -169.0(8)
Pt1 P7 C25 C26 -47.8(9)
